data_7221849
loop_
_publ_author_name
'Kounavi, Konstantina A.'
'Kitos, Alexandros A.'
'Moushi, Eleni E.'
'Manos, Manolis J.'
'Papatriantafyllopoulou, Constantina'
'Tasiopoulos, Anastasios J.'
'Perlepes, Spyros P.'
'Nastopoulos, Vassilios'

_publ_section_title
;
 Supramolecular features in the engineering of 3d metal complexes with
 phenyl-substituted imidazoles as ligands: the case of copper(ii)
;
_journal_issue 39
_journal_name_full CrystEngComm
_journal_page_first 7510
_journal_paper_doi 10.1039/C5CE01222H
_journal_volume 17
_journal_year 2015
_chemical_formula_moiety 'C64 H56 Cu N8 2+, 2(Cl O4 1-), C2 H3 N, H2 O'
_chemical_formula_sum 'C66 H61 Cl2 Cu N9 O9'
_chemical_formula_weight 1258.68
_space_group_IT_number 2
_symmetry_cell_setting triclinic
_symmetry_space_group_name_Hall '-P 1'
_symmetry_space_group_name_H-M 'P -1'
_atom_sites_solution_hydrogens geom
_atom_sites_solution_primary direct
_atom_sites_solution_secondary difmap
_audit_creation_method SHELXL-97
_audit_update_record
;
2015-08-05 deposited with the CCDC.
2015-08-20 downloaded from the CCDC.
;
_cell_angle_alpha 70.7034(19)
_cell_angle_beta 86.7179(16)
_cell_angle_gamma 88.1588(16)
_cell_formula_units_Z 2
_cell_length_a 11.64037(19)
_cell_length_b 15.8460(4)
_cell_length_c 17.0057(3)
_cell_measurement_reflns_used 26055
_cell_measurement_temperature 100(2)
_cell_measurement_theta_max 30.2688
_cell_measurement_theta_min 3.5920
_cell_volume 2955.39(11)
_computing_cell_refinement 'CrysAlis RED (Agilent Technologies, 2011)'
_computing_data_collection 'CrysAlis CCD (Agilent Technologies, 2011)'
_computing_data_reduction 'CrysAlis RED (Agilent Technologies, 2011)'
_computing_molecular_graphics
;
ORTEP-3 for Windows (Farrugia, 1997); PLATON (Spek, 1990);
MERCURY (Bruno et al. 2002)
;
_computing_publication_material 'WINGX (Farrugia, 1999)'
_computing_structure_refinement 'SHELXL-97 (Sheldrick, 1997)'
_computing_structure_solution 'SIR92 (Altomare et al., 1994)'
_diffrn_ambient_temperature 100(2)
_diffrn_detector_area_resol_mean 10.4223
_diffrn_measured_fraction_theta_full 0.994
_diffrn_measured_fraction_theta_max 0.994
_diffrn_measurement_device_type 'Agilent Technologies SuperNova with Atlas detector'
_diffrn_measurement_method '\w scans'
_diffrn_radiation_monochromator mirror
_diffrn_radiation_source 'SuperNova (Mo) X-ray Source'
_diffrn_radiation_type MoK\a
_diffrn_radiation_wavelength 0.71073
_diffrn_reflns_av_R_equivalents 0.0260
_diffrn_reflns_av_sigmaI/netI 0.0406
_diffrn_reflns_limit_h_max 15
_diffrn_reflns_limit_h_min -15
_diffrn_reflns_limit_k_max 21
_diffrn_reflns_limit_k_min -21
_diffrn_reflns_limit_l_max 22
_diffrn_reflns_limit_l_min -22
_diffrn_reflns_number 52029
_diffrn_reflns_theta_full 28.50
_diffrn_reflns_theta_max 28.50
_diffrn_reflns_theta_min 3.05
_exptl_absorpt_coefficient_mu 0.528
_exptl_absorpt_correction_T_max 1.0000
_exptl_absorpt_correction_T_min 0.9532
_exptl_absorpt_correction_type multi-scan
_exptl_absorpt_process_details
;
Empirical absorption correction using spherical harmonics, implemented 
in SCALE3 ABSPACK scaling algorithm (CrysAlisPro, Agilent Technologies,
Version 1.171.34.49)
;
_exptl_crystal_colour brown
_exptl_crystal_density_diffrn 1.414
_exptl_crystal_density_method 'not measured'
_exptl_crystal_description prism
_exptl_crystal_F_000 1310
_exptl_crystal_size_max 0.30
_exptl_crystal_size_mid 0.18
_exptl_crystal_size_min 0.16
_refine_diff_density_max 1.100
_refine_diff_density_min -0.730
_refine_diff_density_rms 0.059
_refine_ls_extinction_method none
_refine_ls_goodness_of_fit_ref 1.068
_refine_ls_hydrogen_treatment constr
_refine_ls_matrix_type full
_refine_ls_number_parameters 798
_refine_ls_number_reflns 14900
_refine_ls_number_restraints 30
_refine_ls_restrained_S_all 1.087
_refine_ls_R_factor_all 0.0496
_refine_ls_R_factor_gt 0.0350
_refine_ls_shift/su_max 0.002
_refine_ls_shift/su_mean 0.000
_refine_ls_structure_factor_coef Fsqd
_refine_ls_weighting_details 'calc w=1/[\s^2^(Fo^2^)+(0.0528P)^2^] where P=(Fo^2^+2Fc^2^)/3'
_refine_ls_weighting_scheme calc
_refine_ls_wR_factor_gt 0.0921
_refine_ls_wR_factor_ref 0.0951
_reflns_number_gt 11252
_reflns_number_total 14900
_reflns_threshold_expression >2\s(I)
_cod_data_source_file c5ce01222h2.cif
_cod_data_source_block 5
_cod_depositor_comments
;
The following automatic conversions were performed:

'_symmetry_cell_setting' value 'Triclinic' changed to 'triclinic'
according to
/usr/data/users/saulius/crontab/automatic-downloads/rss-feeds/RSC/lib/dictionaries/cif_core.dic
dictionary named 'cif_core.dic' version 2.4.2 from 2011-04-26.

Automatic conversion script
Id: cif_fix_values 3271 2015-04-21 07:52:19Z andrius 

 Adding full bibliography for 7221845--7221855.cif.
;
_cod_original_cell_volume 2955.40(10)
_cod_database_code 7221849

loop_
_symmetry_equiv_pos_as_xyz
'x, y, z'
'-x, -y, -z'

loop_
_atom_site_label
_atom_site_type_symbol
_atom_site_fract_x
_atom_site_fract_y
_atom_site_fract_z
_atom_site_U_iso_or_equiv
_atom_site_adp_type
_atom_site_occupancy
_atom_site_symmetry_multiplicity
_atom_site_calc_flag
_atom_site_refinement_flags
Cu Cu 0.387014(17) 0.260945(12) 0.737682(12) 0.01216(6) Uani 1 1 d .
N1A N 0.09516(11) 0.41211(8) 0.68752(8) 0.0130(3) Uani 1 1 d .
N1B N 0.58093(12) 0.42920(9) 0.81094(9) 0.0172(3) Uani 1 1 d .
N1C N 0.69714(12) 0.16824(9) 0.67805(8) 0.0145(3) Uani 1 1 d .
N1D N 0.16052(12) 0.06492(9) 0.75606(9) 0.0158(3) Uani 1 1 d .
N3A N 0.24215(11) 0.32786(8) 0.74455(8) 0.0135(3) Uani 1 1 d .
N3B N 0.47951(11) 0.36078(8) 0.74614(8) 0.0139(3) Uani 1 1 d .
N3C N 0.53278(12) 0.19218(8) 0.73866(8) 0.0139(3) Uani 1 1 d .
N3D N 0.29248(12) 0.16836(8) 0.71873(8) 0.0135(3) Uani 1 1 d .
C2A C 0.17271(14) 0.35027(10) 0.68141(10) 0.0145(3) Uani 1 1 d .
H2A H 0.1774 0.3260 0.6384 0.017 Uiso 1 1 calc R
C2B C 0.54992(14) 0.35045(11) 0.80702(10) 0.0166(3) Uani 1 1 d .
H2B H 0.5746 0.2954 0.8425 0.020 Uiso 1 1 calc R
C2C C 0.61812(14) 0.22878(10) 0.68410(10) 0.0160(3) Uani 1 1 d .
H2C H 0.6223 0.2894 0.6537 0.019 Uiso 1 1 calc R
C2D C 0.19944(14) 0.13838(10) 0.76709(10) 0.0159(3) Uani 1 1 d .
H2D H 0.1655 0.1650 0.8040 0.019 Uiso 1 1 calc R
C4A C 0.20510(14) 0.37776(10) 0.79523(9) 0.0127(3) Uani 1 1 d .
C4B C 0.46550(14) 0.45231(10) 0.70814(10) 0.0137(3) Uani 1 1 d .
C4C C 0.56013(14) 0.10112(10) 0.77063(9) 0.0128(3) Uani 1 1 d .
C4D C 0.31327(14) 0.11083(10) 0.67263(10) 0.0141(3) Uani 1 1 d .
C5A C 0.11318(14) 0.43056(10) 0.76021(9) 0.0129(3) Uani 1 1 d .
C5B C 0.52870(14) 0.49584(10) 0.74823(10) 0.0149(3) Uani 1 1 d .
C5C C 0.66271(14) 0.08585(10) 0.73304(9) 0.0130(3) Uani 1 1 d .
C5D C 0.23174(14) 0.04628(10) 0.69572(10) 0.0139(3) Uani 1 1 d .
C6A C 0.00329(15) 0.44562(11) 0.62976(11) 0.0185(3) Uani 1 1 d .
H6A1 H 0.0189 0.5062 0.5957 0.028 Uiso 1 1 calc R
H6A2 H -0.0687 0.4436 0.6607 0.028 Uiso 1 1 calc R
H6A3 H -0.0007 0.4091 0.5949 0.028 Uiso 1 1 calc R
C6B C 0.66016(18) 0.44259(13) 0.86952(13) 0.0311(5) Uani 1 1 d .
H6B1 H 0.6663 0.3885 0.9162 0.047 Uiso 1 1 calc R
H6B2 H 0.6315 0.4902 0.8888 0.047 Uiso 1 1 calc R
H6B3 H 0.7346 0.4579 0.8420 0.047 Uiso 1 1 calc R
C6C C 0.80547(15) 0.18923(11) 0.62861(11) 0.0199(4) Uani 1 1 d .
H6C1 H 0.7986 0.1785 0.5767 0.030 Uiso 1 1 calc R
H6C2 H 0.8660 0.1520 0.6588 0.030 Uiso 1 1 calc R
H6C3 H 0.8232 0.2509 0.6177 0.030 Uiso 1 1 calc R
C6D C 0.05439(16) 0.01914(12) 0.79471(13) 0.0288(4) Uani 1 1 d .
H6D1 H 0.0728 -0.0355 0.8379 0.043 Uiso 1 1 calc R
H6D2 H 0.0124 0.0059 0.7533 0.043 Uiso 1 1 calc R
H6D3 H 0.0082 0.0569 0.8183 0.043 Uiso 1 1 calc R
C7A C 0.26214(14) 0.36816(11) 0.87265(10) 0.0145(3) Uani 1 1 d .
C7B C 0.39673(14) 0.48924(10) 0.63447(10) 0.0157(3) Uani 1 1 d .
C7C C 0.48650(14) 0.03947(11) 0.83545(10) 0.0152(3) Uani 1 1 d .
C7D C 0.40484(15) 0.12761(12) 0.60630(10) 0.0187(4) Uani 1 1 d .
C8A C 0.29596(15) 0.28383(12) 0.92479(11) 0.0212(4) Uani 1 1 d .
H8A H 0.2788 0.2332 0.9117 0.025 Uiso 1 1 calc R
C8B C 0.40026(15) 0.44822(11) 0.57299(10) 0.0195(4) Uani 1 1 d .
H8B H 0.4471 0.3980 0.5788 0.023 Uiso 1 1 calc R
C8C C 0.42957(17) 0.06869(13) 0.89624(11) 0.0270(4) Uani 1 1 d .
H8C H 0.4393 0.1269 0.8957 0.032 Uiso 1 1 calc R
C8D C 0.42198(17) 0.21469(14) 0.55256(11) 0.0295(4) Uani 1 1 d .
H8D H 0.3756 0.2612 0.5588 0.035 Uiso 1 1 calc R
C9A C 0.35463(17) 0.27470(13) 0.99565(11) 0.0285(4) Uani 1 1 d .
H9A H 0.3771 0.2182 1.0297 0.034 Uiso 1 1 calc R
C9B C 0.33476(16) 0.48161(13) 0.50360(11) 0.0264(4) Uani 1 1 d .
H9B H 0.3367 0.4533 0.4636 0.032 Uiso 1 1 calc R
C9C C 0.35847(19) 0.01135(17) 0.95759(13) 0.0428(6) Uani 1 1 d .
H9C H 0.3194 0.0320 0.9971 0.051 Uiso 1 1 calc R
C9D C 0.5083(2) 0.2321(2) 0.48966(13) 0.0494(7) Uani 1 1 d U
H9D H 0.5203 0.2903 0.4543 0.059 Uiso 1 1 calc R
C10A C 0.37995(17) 0.34959(15) 1.01607(12) 0.0318(5) Uani 1 1 d .
H10A H 0.4203 0.3435 1.0633 0.038 Uiso 1 1 calc R
C10B C 0.26686(17) 0.55665(13) 0.49385(12) 0.0300(5) Uani 1 1 d .
H10B H 0.2228 0.5790 0.4473 0.036 Uiso 1 1 calc R
C10C C 0.34499(18) -0.07571(17) 0.96081(13) 0.0428(6) Uani 1 1 d .
H10C H 0.2976 -0.1139 1.0024 0.051 Uiso 1 1 calc R
C10D C 0.5759(2) 0.1636(2) 0.47968(14) 0.0568(8) Uani 1 1 d U
H10D H 0.6340 0.1757 0.4378 0.068 Uiso 1 1 calc R
C11A C 0.34502(16) 0.43323(13) 0.96586(11) 0.0270(4) Uani 1 1 d .
H11A H 0.3611 0.4834 0.9799 0.032 Uiso 1 1 calc R
C11B C 0.26414(17) 0.59891(12) 0.55324(13) 0.0289(4) Uani 1 1 d .
H11B H 0.2194 0.6504 0.5458 0.035 Uiso 1 1 calc R
C11C C 0.40227(17) -0.10583(14) 0.90182(12) 0.0327(5) Uani 1 1 d .
H11C H 0.3944 -0.1649 0.9043 0.039 Uiso 1 1 calc R
C11D C 0.55831(19) 0.0775(2) 0.53095(15) 0.0477(7) Uani 1 1 d U
H11D H 0.6038 0.0314 0.5230 0.057 Uiso 1 1 calc R
C12A C 0.28609(15) 0.44289(11) 0.89455(10) 0.0192(4) Uani 1 1 d .
H12A H 0.2625 0.4994 0.8613 0.023 Uiso 1 1 calc R
C12B C 0.32738(15) 0.56524(11) 0.62352(11) 0.0212(4) Uani 1 1 d .
H12B H 0.3237 0.5934 0.6637 0.025 Uiso 1 1 calc R
C12C C 0.47140(15) -0.04890(11) 0.83893(11) 0.0216(4) Uani 1 1 d .
H12C H 0.5081 -0.0696 0.7987 0.026 Uiso 1 1 calc R
C12D C 0.47295(16) 0.05832(15) 0.59499(12) 0.0296(4) Uani 1 1 d .
H12D H 0.4616 -0.0002 0.6298 0.035 Uiso 1 1 calc R
C13A C 0.03889(14) 0.49185(10) 0.78930(10) 0.0137(3) Uani 1 1 d .
C13B C 0.54810(14) 0.59164(10) 0.73492(10) 0.0155(3) Uani 1 1 d .
C13C C 0.73370(14) 0.00468(10) 0.74556(10) 0.0140(3) Uani 1 1 d .
C13D C 0.20501(14) -0.02877(10) 0.66643(10) 0.0147(3) Uani 1 1 d .
C14A C -0.00317(14) 0.46640(11) 0.87218(10) 0.0167(3) Uani 1 1 d .
H14A H 0.0173 0.4109 0.9092 0.020 Uiso 1 1 calc R
C14B C 0.47419(16) 0.63861(11) 0.77300(12) 0.0226(4) Uani 1 1 d .
H14B H 0.4113 0.6099 0.8062 0.027 Uiso 1 1 calc R
C14C C 0.75985(15) -0.04868(11) 0.82562(10) 0.0177(3) Uani 1 1 d .
H14C H 0.7314 -0.0331 0.8713 0.021 Uiso 1 1 calc R
C14D C 0.15905(15) -0.01224(11) 0.58874(10) 0.0179(3) Uani 1 1 d .
H14D H 0.1516 0.0461 0.5526 0.021 Uiso 1 1 calc R
C15A C -0.07529(15) 0.52320(12) 0.89990(11) 0.0206(4) Uani 1 1 d .
H15A H -0.1013 0.5062 0.9556 0.025 Uiso 1 1 calc R
C15B C 0.49315(16) 0.72792(12) 0.76214(12) 0.0252(4) Uani 1 1 d .
H15B H 0.4429 0.7589 0.7876 0.030 Uiso 1 1 calc R
C15C C 0.82795(16) -0.12487(11) 0.83791(11) 0.0222(4) Uani 1 1 d .
H15C H 0.8438 -0.1608 0.8917 0.027 Uiso 1 1 calc R
C15D C 0.12438(15) -0.08360(12) 0.56556(11) 0.0210(4) Uani 1 1 d .
H15D H 0.0933 -0.0726 0.5139 0.025 Uiso 1 1 calc R
C16A C -0.10862(15) 0.60501(11) 0.84499(11) 0.0209(4) Uani 1 1 d .
H16A H -0.1586 0.6424 0.8633 0.025 Uiso 1 1 calc R
C16B C 0.58671(16) 0.77042(11) 0.71347(12) 0.0233(4) Uani 1 1 d .
H16B H 0.6000 0.8301 0.7064 0.028 Uiso 1 1 calc R
C16C C 0.87234(15) -0.14751(11) 0.77020(12) 0.0230(4) Uani 1 1 d .
H16C H 0.9192 -0.1980 0.7785 0.028 Uiso 1 1 calc R
C16D C 0.13546(15) -0.17017(11) 0.61817(11) 0.0203(4) Uani 1 1 d .
H16D H 0.1112 -0.2172 0.6023 0.024 Uiso 1 1 calc R
C17A C -0.06701(16) 0.63115(11) 0.76229(11) 0.0215(4) Uani 1 1 d .
H17A H -0.0889 0.6863 0.7252 0.026 Uiso 1 1 calc R
C17B C 0.66043(16) 0.72471(11) 0.67530(11) 0.0238(4) Uani 1 1 d .
H17B H 0.7229 0.7538 0.6419 0.029 Uiso 1 1 calc R
C17C C 0.84702(15) -0.09503(11) 0.69018(12) 0.0221(4) Uani 1 1 d .
H17C H 0.8765 -0.1105 0.6448 0.027 Uiso 1 1 calc R
C17D C 0.18266(15) -0.18719(11) 0.69468(11) 0.0216(4) Uani 1 1 d .
H17D H 0.1913 -0.2458 0.7300 0.026 Uiso 1 1 calc R
C18A C 0.00659(15) 0.57548(11) 0.73515(10) 0.0182(3) Uani 1 1 d .
H18A H 0.0351 0.5939 0.6800 0.022 Uiso 1 1 calc R
C18B C 0.64199(15) 0.63504(11) 0.68636(11) 0.0203(4) Uani 1 1 d .
H18B H 0.6928 0.6042 0.6611 0.024 Uiso 1 1 calc R
C18C C 0.77809(15) -0.01972(11) 0.67756(10) 0.0182(3) Uani 1 1 d .
H18C H 0.7609 0.0151 0.6236 0.022 Uiso 1 1 calc R
C18D C 0.21722(15) -0.11659(11) 0.71892(11) 0.0190(4) Uani 1 1 d .
H18D H 0.2487 -0.1282 0.7706 0.023 Uiso 1 1 calc R
Cl1 Cl 0.08402(3) 0.26485(3) 0.50322(2) 0.01638(9) Uani 1 1 d .
O1 O 0.07765(12) 0.21265(9) 0.59032(8) 0.0284(3) Uani 1 1 d .
O2 O 0.10607(11) 0.20700(9) 0.45406(8) 0.0270(3) Uani 1 1 d .
O3 O -0.02378(11) 0.31127(8) 0.48162(8) 0.0247(3) Uani 1 1 d .
O4 O 0.17419(11) 0.32893(9) 0.48746(9) 0.0339(3) Uani 1 1 d .
Cl2 Cl 0.86232(4) 0.23687(3) 0.83700(3) 0.02885(11) Uani 1 1 d .
O5 O 0.83752(14) 0.14962(10) 0.83599(10) 0.0442(4) Uani 1 1 d .
O6 O 0.8313(2) 0.30311(12) 0.76002(10) 0.0710(6) Uani 1 1 d .
O7 O 0.79555(14) 0.25405(10) 0.90284(9) 0.0407(4) Uani 1 1 d .
O8 O 0.98133(15) 0.24179(14) 0.85304(15) 0.0742(7) Uani 1 1 d .
N1 N 0.7326(2) 0.33880(13) 0.08264(12) 0.0483(5) Uani 1 1 d .
C19 C 0.8166(2) 0.30507(13) 0.07371(12) 0.0303(5) Uani 1 1 d .
C20 C 0.92508(18) 0.26118(14) 0.06266(14) 0.0356(5) Uani 1 1 d .
H20A H 0.9274 0.2501 0.0104 0.053 Uiso 1 1 calc R
H20B H 0.9317 0.2055 0.1073 0.053 Uiso 1 1 calc R
H20C H 0.9877 0.2990 0.0630 0.053 Uiso 1 1 calc R
O9A O 0.0954(4) 0.0961(3) 0.9872(3) 0.0754(13) Uani 0.45 1 d P
O9B O 0.9573(3) -0.0344(3) 1.0049(2) 0.0744(11) Uani 0.55 1 d PU

loop_
_atom_site_aniso_label
_atom_site_aniso_U_11
_atom_site_aniso_U_22
_atom_site_aniso_U_33
_atom_site_aniso_U_23
_atom_site_aniso_U_13
_atom_site_aniso_U_12
Cu 0.01014(11) 0.01111(9) 0.01625(10) -0.00579(7) -0.00125(7) 0.00003(7)
N1A 0.0105(7) 0.0139(6) 0.0156(6) -0.0060(5) -0.0026(5) 0.0008(5)
N1B 0.0138(8) 0.0170(7) 0.0232(7) -0.0092(6) -0.0059(6) 0.0016(6)
N1C 0.0123(7) 0.0141(6) 0.0155(6) -0.0030(5) 0.0019(5) -0.0007(5)
N1D 0.0126(7) 0.0143(6) 0.0213(7) -0.0074(6) 0.0031(6) -0.0029(5)
N3A 0.0108(7) 0.0136(6) 0.0172(6) -0.0062(5) -0.0013(5) -0.0008(5)
N3B 0.0109(7) 0.0127(6) 0.0189(7) -0.0063(5) -0.0022(5) 0.0013(5)
N3C 0.0119(7) 0.0133(6) 0.0171(7) -0.0055(5) -0.0020(5) 0.0005(5)
N3D 0.0113(7) 0.0131(6) 0.0170(6) -0.0065(5) 0.0000(5) 0.0003(5)
C2A 0.0117(9) 0.0153(7) 0.0185(8) -0.0082(6) -0.0013(6) -0.0006(6)
C2B 0.0133(9) 0.0155(7) 0.0223(8) -0.0075(7) -0.0044(7) 0.0025(6)
C2C 0.0138(9) 0.0132(7) 0.0204(8) -0.0048(6) -0.0013(7) -0.0008(6)
C2D 0.0139(9) 0.0152(7) 0.0204(8) -0.0087(6) 0.0016(7) -0.0008(6)
C4A 0.0119(8) 0.0114(7) 0.0146(7) -0.0039(6) 0.0005(6) -0.0012(6)
C4B 0.0106(8) 0.0135(7) 0.0178(8) -0.0063(6) 0.0006(6) -0.0010(6)
C4C 0.0118(8) 0.0136(7) 0.0138(7) -0.0051(6) -0.0024(6) 0.0007(6)
C4D 0.0136(9) 0.0146(7) 0.0149(7) -0.0059(6) -0.0030(6) 0.0013(6)
C5A 0.0120(8) 0.0132(7) 0.0139(7) -0.0048(6) 0.0001(6) -0.0021(6)
C5B 0.0108(8) 0.0153(7) 0.0195(8) -0.0072(6) -0.0009(6) 0.0011(6)
C5C 0.0132(9) 0.0131(7) 0.0126(7) -0.0043(6) -0.0001(6) -0.0001(6)
C5D 0.0116(8) 0.0144(7) 0.0166(7) -0.0065(6) -0.0010(6) 0.0013(6)
C6A 0.0141(9) 0.0226(8) 0.0217(8) -0.0105(7) -0.0078(7) 0.0042(7)
C6B 0.0350(12) 0.0255(9) 0.0396(11) -0.0168(9) -0.0239(9) 0.0048(9)
C6C 0.0153(9) 0.0189(8) 0.0221(8) -0.0033(7) 0.0061(7) -0.0012(7)
C6D 0.0241(11) 0.0238(9) 0.0414(11) -0.0160(9) 0.0133(9) -0.0110(8)
C7A 0.0100(8) 0.0185(8) 0.0151(7) -0.0059(6) 0.0006(6) 0.0004(6)
C7B 0.0105(9) 0.0149(7) 0.0195(8) -0.0023(6) -0.0009(6) -0.0045(6)
C7C 0.0102(8) 0.0199(8) 0.0140(7) -0.0036(6) -0.0017(6) 0.0018(6)
C7D 0.0121(9) 0.0310(9) 0.0165(8) -0.0123(7) -0.0005(7) -0.0051(7)
C8A 0.0194(10) 0.0205(8) 0.0214(8) -0.0038(7) -0.0015(7) 0.0006(7)
C8B 0.0188(10) 0.0187(8) 0.0192(8) -0.0031(7) -0.0016(7) -0.0057(7)
C8C 0.0266(11) 0.0335(10) 0.0178(8) -0.0053(8) 0.0018(8) 0.0069(8)
C8D 0.0229(11) 0.0423(11) 0.0207(9) -0.0057(8) -0.0013(8) -0.0127(9)
C9A 0.0240(11) 0.0332(10) 0.0209(9) 0.0014(8) -0.0056(8) 0.0056(8)
C9B 0.0267(11) 0.0318(10) 0.0184(8) -0.0040(7) -0.0017(8) -0.0152(8)
C9C 0.0331(13) 0.0644(16) 0.0206(10) -0.0034(10) 0.0120(9) 0.0096(12)
C9D 0.0321(13) 0.0842(18) 0.0208(10) 0.0005(11) -0.0009(9) -0.0306(13)
C10A 0.0281(12) 0.0509(13) 0.0174(9) -0.0116(9) -0.0079(8) 0.0026(10)
C10B 0.0221(11) 0.0312(10) 0.0266(10) 0.0069(8) -0.0124(8) -0.0113(8)
C10C 0.0233(12) 0.0574(15) 0.0270(11) 0.0140(10) 0.0033(9) -0.0080(11)
C10D 0.0226(13) 0.128(3) 0.0232(11) -0.0289(14) 0.0046(9) -0.0150(15)
C11A 0.0249(11) 0.0384(11) 0.0244(9) -0.0188(8) -0.0038(8) -0.0004(9)
C11B 0.0193(10) 0.0211(9) 0.0384(11) 0.0023(8) -0.0093(8) -0.0006(8)
C11C 0.0235(11) 0.0312(10) 0.0307(10) 0.0086(8) -0.0066(9) -0.0101(9)
C11D 0.0202(12) 0.103(2) 0.0401(13) -0.0514(15) -0.0044(10) 0.0085(12)
C12A 0.0183(10) 0.0223(8) 0.0192(8) -0.0099(7) -0.0013(7) 0.0001(7)
C12B 0.0161(9) 0.0174(8) 0.0284(9) -0.0046(7) -0.0040(7) -0.0019(7)
C12C 0.0185(10) 0.0216(8) 0.0213(8) -0.0019(7) -0.0025(7) -0.0025(7)
C12D 0.0203(11) 0.0503(12) 0.0291(10) -0.0278(9) -0.0031(8) 0.0022(9)
C13A 0.0103(8) 0.0149(7) 0.0174(8) -0.0072(6) -0.0023(6) 0.0000(6)
C13B 0.0134(9) 0.0151(7) 0.0197(8) -0.0075(6) -0.0051(7) 0.0001(6)
C13C 0.0106(8) 0.0139(7) 0.0178(8) -0.0060(6) 0.0025(6) -0.0018(6)
C13D 0.0113(9) 0.0147(7) 0.0204(8) -0.0092(6) 0.0006(6) -0.0004(6)
C14A 0.0142(9) 0.0175(8) 0.0173(8) -0.0042(6) -0.0021(7) 0.0004(7)
C14B 0.0177(10) 0.0197(8) 0.0329(10) -0.0125(8) 0.0032(8) -0.0028(7)
C14C 0.0161(9) 0.0182(8) 0.0182(8) -0.0056(6) 0.0030(7) 0.0000(7)
C14D 0.0152(9) 0.0181(8) 0.0212(8) -0.0077(7) -0.0010(7) 0.0017(7)
C15A 0.0154(9) 0.0280(9) 0.0209(8) -0.0117(7) 0.0021(7) -0.0030(7)
C15B 0.0217(10) 0.0213(9) 0.0368(10) -0.0157(8) 0.0009(8) 0.0015(8)
C15C 0.0189(10) 0.0172(8) 0.0261(9) -0.0011(7) -0.0014(7) -0.0002(7)
C15D 0.0166(10) 0.0300(9) 0.0217(8) -0.0153(7) -0.0039(7) 0.0015(7)
C16A 0.0149(9) 0.0224(8) 0.0309(9) -0.0164(8) -0.0020(7) 0.0034(7)
C16B 0.0237(10) 0.0163(8) 0.0321(10) -0.0101(7) -0.0065(8) -0.0018(7)
C16C 0.0156(9) 0.0140(8) 0.0420(11) -0.0130(8) 0.0003(8) 0.0011(7)
C16D 0.0149(9) 0.0220(8) 0.0305(9) -0.0179(7) 0.0030(7) -0.0030(7)
C17A 0.0238(10) 0.0156(8) 0.0264(9) -0.0082(7) -0.0074(8) 0.0053(7)
C17B 0.0211(10) 0.0211(9) 0.0296(10) -0.0089(8) 0.0013(8) -0.0059(7)
C17C 0.0189(10) 0.0225(8) 0.0316(10) -0.0186(8) 0.0051(8) -0.0028(7)
C17D 0.0226(10) 0.0155(8) 0.0275(9) -0.0082(7) 0.0006(8) -0.0008(7)
C18A 0.0206(10) 0.0170(8) 0.0177(8) -0.0069(6) -0.0014(7) 0.0011(7)
C18B 0.0172(10) 0.0208(8) 0.0258(9) -0.0119(7) 0.0008(7) -0.0018(7)
C18C 0.0175(9) 0.0199(8) 0.0193(8) -0.0096(7) 0.0024(7) -0.0024(7)
C18D 0.0192(10) 0.0189(8) 0.0208(8) -0.0091(7) -0.0035(7) 0.0012(7)
Cl1 0.0132(2) 0.02085(19) 0.01751(18) -0.00941(15) -0.00126(15) -0.00068(16)
O1 0.0317(8) 0.0341(7) 0.0171(6) -0.0050(5) -0.0066(6) 0.0055(6)
O2 0.0281(8) 0.0314(7) 0.0292(7) -0.0207(6) 0.0013(6) -0.0007(6)
O3 0.0179(7) 0.0268(7) 0.0260(7) -0.0045(5) -0.0041(5) 0.0069(5)
O4 0.0223(8) 0.0423(8) 0.0458(9) -0.0263(7) 0.0087(6) -0.0171(6)
Cl2 0.0329(3) 0.0242(2) 0.0311(2) -0.01249(19) 0.0111(2) -0.00916(19)
O5 0.0524(11) 0.0280(7) 0.0602(10) -0.0242(7) -0.0057(8) -0.0046(7)
O6 0.1344(19) 0.0432(10) 0.0274(9) -0.0010(8) 0.0035(10) -0.0119(11)
O7 0.0554(11) 0.0373(8) 0.0304(8) -0.0147(7) 0.0049(7) 0.0102(7)
O8 0.0302(10) 0.0774(14) 0.1306(19) -0.0579(14) 0.0245(11) -0.0223(10)
N1 0.0574(14) 0.0464(12) 0.0374(11) -0.0117(9) 0.0065(10) 0.0146(11)
C19 0.0420(14) 0.0243(9) 0.0218(9) -0.0036(8) -0.0029(9) 0.0008(9)
C20 0.0348(13) 0.0313(11) 0.0373(11) -0.0063(9) -0.0079(10) 0.0035(9)
O9A 0.081(4) 0.078(3) 0.074(3) -0.032(3) -0.009(3) -0.003(3)
O9B 0.082(2) 0.095(3) 0.0489(19) -0.0237(18) -0.0021(17) -0.040(2)

loop_
_atom_type_symbol
_atom_type_description
_atom_type_scat_dispersion_real
_atom_type_scat_dispersion_imag
_atom_type_scat_source
C C 0.0033 0.0016 'International Tables Vol C Tables 4.2.6.8 and 6.1.1.4'
H H 0.0000 0.0000 'International Tables Vol C Tables 4.2.6.8 and 6.1.1.4'
N N 0.0061 0.0033 'International Tables Vol C Tables 4.2.6.8 and 6.1.1.4'
O O 0.0106 0.0060 'International Tables Vol C Tables 4.2.6.8 and 6.1.1.4'
Cl Cl 0.1484 0.1585 'International Tables Vol C Tables 4.2.6.8 and 6.1.1.4'
Cu Cu 0.3201 1.2651 'International Tables Vol C Tables 4.2.6.8 and 6.1.1.4'

loop_
_geom_angle_atom_site_label_1
_geom_angle_atom_site_label_2
_geom_angle_atom_site_label_3
_geom_angle
_geom_angle_site_symmetry_1
_geom_angle_site_symmetry_3
N3D Cu N3A 87.68(5) . .
N3D Cu N3C 93.50(5) . .
N3A Cu N3C 176.31(5) . .
N3D Cu N3B 174.81(5) . .
N3A Cu N3B 90.95(5) . .
N3C Cu N3B 88.17(5) . .
C2A N1A C5A 107.93(13) . .
C2A N1A C6A 123.60(13) . .
C5A N1A C6A 128.25(13) . .
C2B N1B C5B 108.15(13) . .
C2B N1B C6B 125.82(15) . .
C5B N1B C6B 125.99(14) . .
C2C N1C C5C 107.67(13) . .
C2C N1C C6C 124.53(14) . .
C5C N1C C6C 127.47(14) . .
C2D N1D C5D 107.80(13) . .
C2D N1D C6D 125.25(14) . .
C5D N1D C6D 126.64(13) . .
C2A N3A C4A 106.15(13) . .
C2A N3A Cu 119.71(11) . .
C4A N3A Cu 132.24(11) . .
C2B N3B C4B 106.14(13) . .
C2B N3B Cu 122.48(11) . .
C4B N3B Cu 129.54(11) . .
C2C N3C C4C 105.80(13) . .
C2C N3C Cu 119.16(11) . .
C4C N3C Cu 132.74(11) . .
C2D N3D C4D 106.08(13) . .
C2D N3D Cu 120.05(10) . .
C4D N3D Cu 132.57(11) . .
N3A C2A N1A 111.35(13) . .
N3A C2A H2A 124.3 . .
N1A C2A H2A 124.3 . .
N3B C2B N1B 111.27(14) . .
N3B C2B H2B 124.4 . .
N1B C2B H2B 124.4 . .
N3C C2C N1C 111.89(14) . .
N3C C2C H2C 124.1 . .
N1C C2C H2C 124.1 . .
N3D C2D N1D 111.26(14) . .
N3D C2D H2D 124.4 . .
N1D C2D H2D 124.4 . .
C5A C4A N3A 108.78(13) . .
C5A C4A C7A 130.41(14) . .
N3A C4A C7A 120.81(14) . .
C5B C4B N3B 108.89(14) . .
C5B C4B C7B 129.51(15) . .
N3B C4B C7B 121.53(13) . .
C5C C4C N3C 108.55(13) . .
C5C C4C C7C 130.21(14) . .
N3C C4C C7C 121.20(14) . .
C5D C4D N3D 108.74(14) . .
C5D C4D C7D 129.30(14) . .
N3D C4D C7D 121.76(14) . .
C4A C5A N1A 105.79(13) . .
C4A C5A C13A 131.39(14) . .
N1A C5A C13A 122.75(14) . .
C4B C5B N1B 105.54(13) . .
C4B C5B C13B 133.11(15) . .
N1B C5B C13B 121.34(14) . .
C4C C5C N1C 106.08(13) . .
C4C C5C C13C 131.82(14) . .
N1C C5C C13C 122.02(14) . .
C4D C5D N1D 106.10(13) . .
C4D C5D C13D 133.83(15) . .
N1D C5D C13D 119.94(14) . .
N1A C6A H6A1 109.5 . .
N1A C6A H6A2 109.5 . .
H6A1 C6A H6A2 109.5 . .
N1A C6A H6A3 109.5 . .
H6A1 C6A H6A3 109.5 . .
H6A2 C6A H6A3 109.5 . .
N1B C6B H6B1 109.5 . .
N1B C6B H6B2 109.5 . .
H6B1 C6B H6B2 109.5 . .
N1B C6B H6B3 109.5 . .
H6B1 C6B H6B3 109.5 . .
H6B2 C6B H6B3 109.5 . .
N1C C6C H6C1 109.5 . .
N1C C6C H6C2 109.5 . .
H6C1 C6C H6C2 109.5 . .
N1C C6C H6C3 109.5 . .
H6C1 C6C H6C3 109.5 . .
H6C2 C6C H6C3 109.5 . .
N1D C6D H6D1 109.5 . .
N1D C6D H6D2 109.5 . .
H6D1 C6D H6D2 109.5 . .
N1D C6D H6D3 109.5 . .
H6D1 C6D H6D3 109.5 . .
H6D2 C6D H6D3 109.5 . .
C12A C7A C8A 118.69(15) . .
C12A C7A C4A 120.87(15) . .
C8A C7A C4A 120.42(14) . .
C12B C7B C8B 118.50(16) . .
C12B C7B C4B 121.54(15) . .
C8B C7B C4B 119.96(15) . .
C8C C7C C12C 118.37(16) . .
C8C C7C C4C 119.59(15) . .
C12C C7C C4C 122.05(15) . .
C12D C7D C8D 119.42(17) . .
C12D C7D C4D 121.48(16) . .
C8D C7D C4D 119.08(16) . .
C9A C8A C7A 120.72(16) . .
C9A C8A H8A 119.6 . .
C7A C8A H8A 119.6 . .
C9B C8B C7B 120.65(17) . .
C9B C8B H8B 119.7 . .
C7B C8B H8B 119.7 . .
C9C C8C C7C 120.29(19) . .
C9C C8C H8C 119.9 . .
C7C C8C H8C 119.9 . .
C9D C8D C7D 120.0(2) . .
C9D C8D H8D 120.0 . .
C7D C8D H8D 120.0 . .
C8A C9A C10A 120.14(18) . .
C8A C9A H9A 119.9 . .
C10A C9A H9A 119.9 . .
C10B C9B C8B 120.02(17) . .
C10B C9B H9B 120.0 . .
C8B C9B H9B 120.0 . .
C10C C9C C8C 120.8(2) . .
C10C C9C H9C 119.6 . .
C8C C9C H9C 119.6 . .
C10D C9D C8D 120.1(2) . .
C10D C9D H9D 119.9 . .
C8D C9D H9D 119.9 . .
C11A C10A C9A 119.68(17) . .
C11A C10A H10A 120.2 . .
C9A C10A H10A 120.2 . .
C9B C10B C11B 120.00(17) . .
C9B C10B H10B 120.0 . .
C11B C10B H10B 120.0 . .
C9C C10C C11C 119.43(19) . .
C9C C10C H10C 120.3 . .
C11C C10C H10C 120.3 . .
C11D C10D C9D 120.4(2) . .
C11D C10D H10D 119.8 . .
C9D C10D H10D 119.8 . .
C10A C11A C12A 120.48(17) . .
C10A C11A H11A 119.8 . .
C12A C11A H11A 119.8 . .
C12B C11B C10B 120.51(18) . .
C12B C11B H11B 119.7 . .
C10B C11B H11B 119.7 . .
C10C C11C C12C 120.5(2) . .
C10C C11C H11C 119.7 . .
C12C C11C H11C 119.7 . .
C10D C11D C12D 120.6(2) . .
C10D C11D H11D 119.7 . .
C12D C11D H11D 119.7 . .
C11A C12A C7A 120.26(17) . .
C11A C12A H12A 119.9 . .
C7A C12A H12A 119.9 . .
C11B C12B C7B 120.29(17) . .
C11B C12B H12B 119.9 . .
C7B C12B H12B 119.9 . .
C11C C12C C7C 120.54(18) . .
C11C C12C H12C 119.7 . .
C7C C12C H12C 119.7 . .
C11D C12D C7D 119.4(2) . .
C11D C12D H12D 120.3 . .
C7D C12D H12D 120.3 . .
C14A C13A C18A 118.49(15) . .
C14A C13A C5A 120.16(14) . .
C18A C13A C5A 121.33(14) . .
C18B C13B C14B 118.96(15) . .
C18B C13B C5B 120.61(15) . .
C14B C13B C5B 120.41(15) . .
C14C C13C C18C 118.78(15) . .
C14C C13C C5C 120.14(14) . .
C18C C13C C5C 121.07(15) . .
C18D C13D C14D 119.27(14) . .
C18D C13D C5D 120.10(14) . .
C14D C13D C5D 120.44(14) . .
C15A C14A C13A 120.59(15) . .
C15A C14A H14A 119.7 . .
C13A C14A H14A 119.7 . .
C13B C14B C15B 120.71(17) . .
C13B C14B H14B 119.6 . .
C15B C14B H14B 119.6 . .
C15C C14C C13C 120.50(15) . .
C15C C14C H14C 119.8 . .
C13C C14C H14C 119.8 . .
C15D C14D C13D 119.60(16) . .
C15D C14D H14D 120.2 . .
C13D C14D H14D 120.2 . .
C16A C15A C14A 120.20(16) . .
C16A C15A H15A 119.9 . .
C14A C15A H15A 119.9 . .
C16B C15B C14B 119.78(17) . .
C16B C15B H15B 120.1 . .
C14B C15B H15B 120.1 . .
C16C C15C C14C 120.09(17) . .
C16C C15C H15C 120.0 . .
C14C C15C H15C 120.0 . .
C16D C15D C14D 120.81(16) . .
C16D C15D H15D 119.6 . .
C14D C15D H15D 119.6 . .
C15A C16A C17A 119.69(16) . .
C15A C16A H16A 120.2 . .
C17A C16A H16A 120.2 . .
C17B C16B C15B 120.08(16) . .
C17B C16B H16B 120.0 . .
C15B C16B H16B 120.0 . .
C17C C16C C15C 120.03(16) . .
C17C C16C H16C 120.0 . .
C15C C16C H16C 120.0 . .
C15D C16D C17D 119.94(15) . .
C15D C16D H16D 120.0 . .
C17D C16D H16D 120.0 . .
C18A C17A C16A 120.10(16) . .
C18A C17A H17A 120.0 . .
C16A C17A H17A 120.0 . .
C16B C17B C18B 120.31(17) . .
C16B C17B H17B 119.8 . .
C18B C17B H17B 119.8 . .
C18C C17C C16C 120.18(16) . .
C18C C17C H17C 119.9 . .
C16C C17C H17C 119.9 . .
C16D C17D C18D 119.94(16) . .
C16D C17D H17D 120.0 . .
C18D C17D H17D 120.0 . .
C17A C18A C13A 120.90(16) . .
C17A C18A H18A 119.5 . .
C13A C18A H18A 119.5 . .
C13B C18B C17B 120.16(16) . .
C13B C18B H18B 119.9 . .
C17B C18B H18B 119.9 . .
C17C C18C C13C 120.42(16) . .
C17C C18C H18C 119.8 . .
C13C C18C H18C 119.8 . .
C13D C18D C17D 120.43(16) . .
C13D C18D H18D 119.8 . .
C17D C18D H18D 119.8 . .
O4 Cl1 O1 109.37(8) . .
O4 Cl1 O3 109.21(8) . .
O1 Cl1 O3 108.99(8) . .
O4 Cl1 O2 110.20(8) . .
O1 Cl1 O2 109.74(8) . .
O3 Cl1 O2 109.30(8) . .
O7 Cl2 O5 109.28(10) . .
O7 Cl2 O8 107.38(11) . .
O5 Cl2 O8 110.13(11) . .
O7 Cl2 O6 107.77(11) . .
O5 Cl2 O6 110.07(11) . .
O8 Cl2 O6 112.12(13) . .
N1 C19 C20 179.7(3) . .
C19 C20 H20A 109.5 . .
C19 C20 H20B 109.5 . .
H20A C20 H20B 109.5 . .
C19 C20 H20C 109.5 . .
H20A C20 H20C 109.5 . .
H20B C20 H20C 109.5 . .
O9A O9B O9B 169.9(6) 2_657 2_757

loop_
_geom_bond_atom_site_label_1
_geom_bond_atom_site_label_2
_geom_bond_distance
_geom_bond_site_symmetry_2
Cu N3D 1.9809(12) .
Cu N3A 1.9814(14) .
Cu N3C 1.9847(14) .
Cu N3B 1.9900(13) .
N1A C2A 1.336(2) .
N1A C5A 1.3892(19) .
N1A C6A 1.459(2) .
N1B C2B 1.3335(19) .
N1B C5B 1.382(2) .
N1B C6B 1.465(2) .
N1C C2C 1.332(2) .
N1C C5C 1.3869(19) .
N1C C6C 1.459(2) .
N1D C2D 1.3353(19) .
N1D C5D 1.384(2) .
N1D C6D 1.461(2) .
N3A C2A 1.327(2) .
N3A C4A 1.3927(19) .
N3B C2B 1.322(2) .
N3B C4B 1.3875(19) .
N3C C2C 1.327(2) .
N3C C4C 1.3967(19) .
N3D C2D 1.322(2) .
N3D C4D 1.3930(19) .
C2A H2A 0.9300 .
C2B H2B 0.9300 .
C2C H2C 0.9300 .
C2D H2D 0.9300 .
C4A C5A 1.373(2) .
C4A C7A 1.469(2) .
C4B C5B 1.372(2) .
C4B C7B 1.467(2) .
C4C C5C 1.374(2) .
C4C C7C 1.462(2) .
C4D C5D 1.362(2) .
C4D C7D 1.470(2) .
C5A C13A 1.466(2) .
C5B C13B 1.482(2) .
C5C C13C 1.467(2) .
C5D C13D 1.481(2) .
C6A H6A1 0.9600 .
C6A H6A2 0.9600 .
C6A H6A3 0.9600 .
C6B H6B1 0.9600 .
C6B H6B2 0.9600 .
C6B H6B3 0.9600 .
C6C H6C1 0.9600 .
C6C H6C2 0.9600 .
C6C H6C3 0.9600 .
C6D H6D1 0.9600 .
C6D H6D2 0.9600 .
C6D H6D3 0.9600 .
C7A C12A 1.394(2) .
C7A C8A 1.396(2) .
C7B C12B 1.394(2) .
C7B C8B 1.400(2) .
C7C C8C 1.393(2) .
C7C C12C 1.398(2) .
C7D C12D 1.392(3) .
C7D C8D 1.394(3) .
C8A C9A 1.383(2) .
C8A H8A 0.9300 .
C8B C9B 1.385(2) .
C8B H8B 0.9300 .
C8C C9C 1.386(3) .
C8C H8C 0.9300 .
C8D C9D 1.389(3) .
C8D H8D 0.9300 .
C9A C10A 1.386(3) .
C9A H9A 0.9300 .
C9B C10B 1.375(3) .
C9B H9B 0.9300 .
C9C C10C 1.376(3) .
C9C H9C 0.9300 .
C9D C10D 1.370(4) .
C9D H9D 0.9300 .
C10A C11A 1.381(3) .
C10A H10A 0.9300 .
C10B C11B 1.382(3) .
C10B H10B 0.9300 .
C10C C11C 1.378(3) .
C10C H10C 0.9300 .
C10D C11D 1.369(4) .
C10D H10D 0.9300 .
C11A C12A 1.389(2) .
C11A H11A 0.9300 .
C11B C12B 1.382(3) .
C11B H11B 0.9300 .
C11C C12C 1.384(2) .
C11C H11C 0.9300 .
C11D C12D 1.394(3) .
C11D H11D 0.9300 .
C12A H12A 0.9300 .
C12B H12B 0.9300 .
C12C H12C 0.9300 .
C12D H12D 0.9300 .
C13A C14A 1.395(2) .
C13A C18A 1.395(2) .
C13B C18B 1.385(2) .
C13B C14B 1.388(2) .
C13C C14C 1.390(2) .
C13C C18C 1.403(2) .
C13D C18D 1.391(2) .
C13D C14D 1.394(2) .
C14A C15A 1.387(2) .
C14A H14A 0.9300 .
C14B C15B 1.389(2) .
C14B H14B 0.9300 .
C14C C15C 1.386(2) .
C14C H14C 0.9300 .
C14D C15D 1.392(2) .
C14D H14D 0.9300 .
C15A C16A 1.383(2) .
C15A H15A 0.9300 .
C15B C16B 1.378(3) .
C15B H15B 0.9300 .
C15C C16C 1.384(3) .
C15C H15C 0.9300 .
C15D C16D 1.375(2) .
C15D H15D 0.9300 .
C16A C17A 1.391(2) .
C16A H16A 0.9300 .
C16B C17B 1.374(3) .
C16B H16B 0.9300 .
C16C C17C 1.383(3) .
C16C H16C 0.9300 .
C16D C17D 1.381(2) .
C16D H16D 0.9300 .
C17A C18A 1.379(2) .
C17A H17A 0.9300 .
C17B C18B 1.392(2) .
C17B H17B 0.9300 .
C17C C18C 1.379(2) .
C17C H17C 0.9300 .
C17D C18D 1.392(2) .
C17D H17D 0.9300 .
C18A H18A 0.9300 .
C18B H18B 0.9300 .
C18C H18C 0.9300 .
C18D H18D 0.9300 .
Cl1 O4 1.4357(13) .
Cl1 O1 1.4371(13) .
Cl1 O3 1.4372(13) .
Cl1 O2 1.4393(12) .
Cl2 O7 1.4213(14) .
Cl2 O5 1.4274(14) .
Cl2 O8 1.4365(19) .
Cl2 O6 1.4377(18) .
N1 C19 1.126(3) .
C19 C20 1.455(3) .
C20 H20A 0.9600 .
C20 H20B 0.9600 .
C20 H20C 0.9600 .
O9A O9B 1.137(5) 2_657
O9B O9A 1.137(5) 2_657
O9B O9B 1.462(7) 2_757
